data_1567156
loop_
_publ_author_name
'Yang, Liangkun'
'Li, Wang-Yuren'
'Hou, Liuzhen'
'Zhan, Tangyu'
'Cao, Weidi'
'Liu, Xiaohua'
'Feng, Xiaoming'

_publ_section_title
;
 NickelII-catalyzed asymmetric photoenolization/Mannich reaction of
 (2-alkylphenyl) ketones
;
_journal_issue 29
_journal_name_full 'Chemical Science'
_journal_page_first 8576
_journal_page_last 8582
_journal_paper_doi 10.1039/D2SC02721F
_journal_volume 13
_journal_year 2022
_chemical_absolute_configuration ad
_chemical_formula_moiety 'C30 H27 N O5 S'
_chemical_formula_sum 'C30 H27 N O5 S'
_chemical_formula_weight 513.58
_space_group_crystal_system orthorhombic
_space_group_IT_number 19
_space_group_name_Hall 'P 2ac 2ab'
_space_group_name_H-M_alt 'P 21 21 21'
_atom_sites_solution_hydrogens mixed
_atom_sites_solution_primary dual
_audit_creation_method SHELXL-2018/3
_audit_update_record
;
2021-12-21 deposited with the CCDC.	2022-06-22 downloaded from the CCDC.
;
_cell_angle_alpha 90
_cell_angle_beta 90
_cell_angle_gamma 90
_cell_formula_units_Z 4
_cell_length_a 9.4559(3)
_cell_length_b 16.0249(5)
_cell_length_c 16.2168(5)
_cell_measurement_reflns_used 9120
_cell_measurement_temperature 173(2)
_cell_measurement_theta_max 80.08
_cell_measurement_theta_min 3.88
_cell_volume 2457.33(13)
_computing_cell_refinement 'Bruker SAINT'
_computing_data_collection 'Bruker APEX3'
_computing_data_reduction 'Bruker SAINT'
_computing_molecular_graphics 'Bruker SHELXTL'
_computing_publication_material 'Bruker SHELXTL'
_computing_structure_refinement 'SHELXL-2018/3 (Sheldrick, 2018)'
_computing_structure_solution 'SHELXT (Sheldrick 2008)'
_diffrn_ambient_temperature 173(2)
_diffrn_measured_fraction_theta_full 0.980
_diffrn_measured_fraction_theta_max 0.955
_diffrn_measurement_device_type 'Bruker D8 Venture Photon II'
_diffrn_measurement_method '\f and \w scans'
_diffrn_radiation_type CuK\a
_diffrn_radiation_wavelength 1.54178
_diffrn_reflns_av_R_equivalents 0.0365
_diffrn_reflns_av_unetI/netI 0.0482
_diffrn_reflns_Laue_measured_fraction_full 0.980
_diffrn_reflns_Laue_measured_fraction_max 0.955
_diffrn_reflns_limit_h_max 8
_diffrn_reflns_limit_h_min -11
_diffrn_reflns_limit_k_max 19
_diffrn_reflns_limit_k_min -19
_diffrn_reflns_limit_l_max 20
_diffrn_reflns_limit_l_min -13
_diffrn_reflns_number 10089
_diffrn_reflns_point_group_measured_fraction_full 0.950
_diffrn_reflns_point_group_measured_fraction_max 0.909
_diffrn_reflns_theta_full 67.679
_diffrn_reflns_theta_max 80.535
_diffrn_reflns_theta_min 3.878
_exptl_absorpt_coefficient_mu 1.526
_exptl_absorpt_correction_T_max 1.0000
_exptl_absorpt_correction_T_min 0.7850
_exptl_absorpt_correction_type numerical
_exptl_absorpt_process_details 'SADABS (Krause et al., 2015)'
_exptl_crystal_colour colourless
_exptl_crystal_density_diffrn 1.388
_exptl_crystal_description block
_exptl_crystal_F_000 1080
_exptl_crystal_recrystallization_method 'Re-crystallisation from solvent: DCM, Hexane'
_exptl_crystal_size_max 0.567
_exptl_crystal_size_mid 0.387
_exptl_crystal_size_min 0.304
_refine_diff_density_max 0.234
_refine_diff_density_min -0.305
_refine_diff_density_rms 0.049
_refine_ls_abs_structure_details
; 
 Flack x determined using 1859 quotients [(I+)-(I-)]/[(I+)+(I-)] 
 (Parsons, Flack and Wagner, Acta Cryst. B69 (2013) 249-259). 
;
_refine_ls_abs_structure_Flack 0.032(9)
_refine_ls_extinction_method none
_refine_ls_goodness_of_fit_ref 1.089
_refine_ls_hydrogen_treatment mixed
_refine_ls_matrix_type full
_refine_ls_number_parameters 343
_refine_ls_number_reflns 4900
_refine_ls_number_restraints 3
_refine_ls_restrained_S_all 1.089
_refine_ls_R_factor_all 0.0371
_refine_ls_R_factor_gt 0.0355
_refine_ls_shift/su_max 0.001
_refine_ls_shift/su_mean 0.000
_refine_ls_structure_factor_coef Fsqd
_refine_ls_weighting_details 'w=1/[\s^2^(Fo^2^)+(0.0387P)^2^+0.5760P] where P=(Fo^2^+2Fc^2^)/3'
_refine_ls_weighting_scheme calc
_refine_ls_wR_factor_gt 0.0887
_refine_ls_wR_factor_ref 0.0906
_reflns_Friedel_coverage 0.686
_reflns_Friedel_fraction_full 0.912
_reflns_Friedel_fraction_max 0.850
_reflns_number_gt 4740
_reflns_number_total 4900
_reflns_threshold_expression 'I > 2\s(I)'
_cod_data_source_file d2sc02721f2.cif
_cod_data_source_block way014
_cod_depositor_comments 'Adding full bibliography for 1567156--1567157.cif.'
_cod_database_code 1567156
_shelx_shelxl_version_number 2018/3
_shelx_space_group_comment
; 
The symmetry employed for this shelxl refinement is uniquely defined 
by the following loop, which should always be used as a source of 
symmetry information in preference to the above space-group names. 
They are only intended as comments. 
;
_shelx_estimated_absorpt_t_min 0.478
_shelx_estimated_absorpt_t_max 0.654

loop_
_space_group_symop_operation_xyz
'x, y, z'
'-x+1/2, -y, z+1/2'
'-x, y+1/2, -z+1/2'
'x+1/2, -y+1/2, -z'

loop_
_atom_site_label
_atom_site_type_symbol
_atom_site_fract_x
_atom_site_fract_y
_atom_site_fract_z
_atom_site_U_iso_or_equiv
_atom_site_adp_type
_atom_site_occupancy
_atom_site_site_symmetry_order
_atom_site_calc_flag
_atom_site_refinement_flags_posn
_atom_site_refinement_flags_adp
_atom_site_refinement_flags_occupancy
_atom_site_disorder_assembly
_atom_site_disorder_group
S1 S 0.16078(6) 0.68831(3) 0.48013(3) 0.02072(14) Uani 1 1 d . . . . .
O1 O 0.4507(2) 0.52483(12) 0.53366(12) 0.0312(4) Uani 1 1 d . . . . .
O2 O 0.3332(2) 0.46019(11) 0.63561(12) 0.0286(4) Uani 1 1 d . . . . .
O3 O 0.2110(2) 0.49388(12) 0.83023(13) 0.0327(4) Uani 1 1 d D . . . .
H3O H 0.241(4) 0.4460(14) 0.843(2) 0.063(14) Uiso 1 1 d D . . . .
O4 O 0.1161(2) 0.77257(11) 0.49369(12) 0.0304(4) Uani 1 1 d . . . . .
O5 O 0.1949(2) 0.66711(12) 0.39608(11) 0.0306(4) Uani 1 1 d . . . . .
N1 N 0.2923(2) 0.66213(13) 0.54142(13) 0.0212(4) Uani 1 1 d D . . . .
H1N H 0.368(3) 0.649(2) 0.5118(19) 0.031(9) Uiso 1 1 d D . . . .
C1 C 0.2670(3) 0.62695(14) 0.69484(14) 0.0186(4) Uani 1 1 d . . . . .
H1 H 0.199548 0.591488 0.726887 0.022 Uiso 1 1 calc R U . . .
C2 C 0.2573(3) 0.59624(14) 0.60181(15) 0.0196(5) Uani 1 1 d . . . . .
C3 C 0.3597(3) 0.52326(15) 0.58506(15) 0.0227(5) Uani 1 1 d . . . . .
C4 C 0.4277(4) 0.38834(19) 0.6284(2) 0.0396(7) Uani 1 1 d . . . . .
H4A H 0.522168 0.402191 0.650911 0.048 Uiso 1 1 calc R U . . .
H4B H 0.438679 0.372252 0.569829 0.048 Uiso 1 1 calc R U . . .
C5 C 0.3640(4) 0.3193(2) 0.6756(3) 0.0492(9) Uani 1 1 d . . . . .
H5A H 0.421522 0.268925 0.668783 0.074 Uiso 1 1 calc R U . . .
H5B H 0.268076 0.308772 0.655271 0.074 Uiso 1 1 calc R U . . .
H5C H 0.360104 0.334405 0.734122 0.074 Uiso 1 1 calc R U . . .
C11 C 0.4118(3) 0.61433(14) 0.73411(16) 0.0209(5) Uani 1 1 d . . . . .
C12 C 0.5344(3) 0.63654(16) 0.69191(17) 0.0251(5) Uani 1 1 d . . . . .
H12 H 0.527005 0.659711 0.638168 0.030 Uiso 1 1 calc R U . . .
C13 C 0.6676(3) 0.62554(18) 0.7268(2) 0.0341(6) Uani 1 1 d . . . . .
H13 H 0.750077 0.641320 0.697214 0.041 Uiso 1 1 calc R U . . .
C14 C 0.6787(3) 0.59138(18) 0.8049(2) 0.0370(7) Uani 1 1 d . . . . .
H14 H 0.769180 0.582734 0.828811 0.044 Uiso 1 1 calc R U . . .
C15 C 0.5582(3) 0.56988(17) 0.84801(19) 0.0329(6) Uani 1 1 d . . . . .
H15 H 0.567161 0.547218 0.901885 0.039 Uiso 1 1 calc R U . . .
C16 C 0.4233(3) 0.58062(15) 0.81438(17) 0.0243(5) Uani 1 1 d . . . . .
C17 C 0.2969(3) 0.55666(16) 0.86757(16) 0.0260(5) Uani 1 1 d . . . . .
H17 H 0.334759 0.532927 0.920142 0.031 Uiso 1 1 calc DR U . . .
C18 C 0.2045(3) 0.63131(16) 0.89029(15) 0.0263(5) Uani 1 1 d . . . . .
C19 C 0.2680(3) 0.70743(17) 0.90972(18) 0.0314(6) Uani 1 1 d . . . . .
H19 H 0.368069 0.712573 0.907796 0.038 Uiso 1 1 calc R U . . .
C20 C 0.1861(4) 0.77554(19) 0.93181(19) 0.0379(7) Uani 1 1 d . . . . .
H20 H 0.230480 0.826861 0.945563 0.045 Uiso 1 1 calc R U . . .
C21 C 0.0408(4) 0.7695(2) 0.93400(19) 0.0391(7) Uani 1 1 d . . . . .
H21 H -0.015278 0.816610 0.948071 0.047 Uiso 1 1 calc R U . . .
C22 C -0.0223(4) 0.6939(2) 0.91541(19) 0.0380(6) Uani 1 1 d . . . . .
H22 H -0.122378 0.689071 0.917269 0.046 Uiso 1 1 calc R U . . .
C23 C 0.0594(4) 0.62491(19) 0.89400(18) 0.0340(6) Uani 1 1 d . . . . .
H23 H 0.014772 0.573211 0.881906 0.041 Uiso 1 1 calc R U . . .
C31 C 0.2115(3) 0.71590(15) 0.70054(14) 0.0216(5) Uani 1 1 d . . . . .
C32 C 0.0659(3) 0.72889(19) 0.70553(17) 0.0292(6) Uani 1 1 d . . . . .
H32 H 0.004019 0.682332 0.709071 0.035 Uiso 1 1 calc R U . . .
C33 C 0.0102(4) 0.8094(2) 0.70537(19) 0.0388(7) Uani 1 1 d . . . . .
H33 H -0.089196 0.817469 0.707855 0.047 Uiso 1 1 calc R U . . .
C34 C 0.0996(4) 0.87759(19) 0.70161(19) 0.0408(8) Uani 1 1 d . . . . .
H34 H 0.061923 0.932542 0.700775 0.049 Uiso 1 1 calc R U . . .
C35 C 0.2441(4) 0.86515(18) 0.69907(19) 0.0375(7) Uani 1 1 d . . . . .
H35 H 0.305989 0.911836 0.698067 0.045 Uiso 1 1 calc R U . . .
C36 C 0.2995(3) 0.78490(16) 0.69798(16) 0.0277(6) Uani 1 1 d . . . . .
H36 H 0.399053 0.777259 0.695444 0.033 Uiso 1 1 calc R U . . .
C41 C 0.1056(3) 0.57045(14) 0.58384(15) 0.0193(5) Uani 1 1 d . . . . .
C42 C 0.0404(3) 0.61760(13) 0.52311(15) 0.0204(4) Uani 1 1 d . . . . .
C43 C -0.1002(3) 0.60951(16) 0.50197(16) 0.0256(5) Uani 1 1 d . . . . .
H43 H -0.141509 0.643780 0.460693 0.031 Uiso 1 1 calc R U . . .
C44 C -0.1791(3) 0.54953(18) 0.54311(18) 0.0300(6) Uani 1 1 d . . . . .
H44 H -0.276274 0.541910 0.530285 0.036 Uiso 1 1 calc R U . . .
C45 C -0.1149(3) 0.50073(17) 0.60317(18) 0.0299(6) Uani 1 1 d . . . . .
H45 H -0.169561 0.459331 0.630412 0.036 Uiso 1 1 calc R U . . .
C46 C 0.0260(3) 0.51020(16) 0.62482(16) 0.0254(5) Uani 1 1 d . . . . .
H46 H 0.067172 0.476464 0.666568 0.030 Uiso 1 1 calc R U . . .

loop_
_atom_site_aniso_label
_atom_site_aniso_U_11
_atom_site_aniso_U_22
_atom_site_aniso_U_33
_atom_site_aniso_U_23
_atom_site_aniso_U_13
_atom_site_aniso_U_12
S1 0.0255(3) 0.0176(3) 0.0191(2) 0.0022(2) -0.0005(2) 0.0016(2)
O1 0.0301(10) 0.0281(9) 0.0353(10) -0.0033(8) 0.0064(9) 0.0038(7)
O2 0.0304(10) 0.0207(9) 0.0347(9) 0.0061(7) 0.0031(9) 0.0082(8)
O3 0.0414(12) 0.0204(9) 0.0365(10) 0.0056(7) -0.0034(9) -0.0072(8)
O4 0.0368(10) 0.0158(8) 0.0386(10) 0.0019(7) -0.0043(9) 0.0039(7)
O5 0.0381(11) 0.0338(10) 0.0200(8) 0.0022(7) 0.0022(8) 0.0009(8)
N1 0.0208(10) 0.0209(9) 0.0221(9) 0.0048(7) 0.0024(8) -0.0003(8)
C1 0.0180(11) 0.0165(10) 0.0213(10) 0.0029(8) -0.0005(9) 0.0009(8)
C2 0.0190(11) 0.0153(10) 0.0244(11) 0.0024(8) 0.0004(9) -0.0003(8)
C3 0.0241(13) 0.0184(11) 0.0257(11) 0.0001(9) -0.0034(10) 0.0008(9)
C4 0.0434(18) 0.0292(15) 0.0463(17) 0.0057(12) 0.0095(15) 0.0161(13)
C5 0.053(2) 0.0267(15) 0.068(2) 0.0111(15) 0.0070(18) 0.0106(14)
C11 0.0181(11) 0.0140(11) 0.0306(12) -0.0027(8) -0.0032(10) 0.0012(8)
C12 0.0194(12) 0.0216(11) 0.0344(13) -0.0058(10) 0.0006(11) -0.0005(9)
C13 0.0203(13) 0.0294(14) 0.0527(17) -0.0143(12) 0.0014(13) 0.0009(11)
C14 0.0245(14) 0.0309(14) 0.0555(18) -0.0131(13) -0.0149(14) 0.0083(11)
C15 0.0321(15) 0.0243(13) 0.0422(15) -0.0017(11) -0.0163(13) 0.0071(11)
C16 0.0270(13) 0.0157(11) 0.0301(12) 0.0001(9) -0.0070(11) 0.0016(9)
C17 0.0316(14) 0.0228(12) 0.0238(11) 0.0047(9) -0.0045(11) -0.0015(10)
C18 0.0356(14) 0.0233(12) 0.0200(11) 0.0045(9) -0.0010(11) -0.0006(10)
C19 0.0330(15) 0.0295(14) 0.0318(13) -0.0001(11) -0.0005(12) -0.0029(11)
C20 0.0480(19) 0.0286(14) 0.0370(15) -0.0047(11) -0.0009(14) -0.0014(13)
C21 0.0476(19) 0.0352(15) 0.0346(15) -0.0013(12) 0.0023(14) 0.0080(14)
C22 0.0323(15) 0.0423(16) 0.0393(15) 0.0024(13) 0.0018(13) 0.0038(13)
C23 0.0382(16) 0.0328(14) 0.0308(13) 0.0033(11) -0.0008(13) -0.0035(12)
C31 0.0253(13) 0.0213(12) 0.0182(10) 0.0002(8) -0.0012(10) 0.0041(9)
C32 0.0264(14) 0.0319(13) 0.0295(13) -0.0015(10) 0.0007(11) 0.0082(11)
C33 0.0353(16) 0.0463(17) 0.0348(14) -0.0017(13) 0.0003(12) 0.0227(14)
C34 0.063(2) 0.0254(14) 0.0336(14) 0.0008(11) 0.0043(15) 0.0239(14)
C35 0.057(2) 0.0202(12) 0.0349(14) 0.0009(10) 0.0082(14) 0.0068(13)
C36 0.0326(14) 0.0212(12) 0.0293(12) 0.0001(9) 0.0032(11) 0.0039(10)
C41 0.0201(11) 0.0167(10) 0.0211(10) -0.0015(8) -0.0002(9) -0.0006(8)
C42 0.0237(11) 0.0167(10) 0.0209(10) -0.0021(9) 0.0018(10) 0.0005(8)
C43 0.0233(12) 0.0287(12) 0.0247(12) -0.0048(9) -0.0029(10) 0.0037(10)
C44 0.0192(12) 0.0365(14) 0.0344(13) -0.0103(11) -0.0003(11) -0.0012(10)
C45 0.0299(14) 0.0238(12) 0.0361(14) -0.0028(10) 0.0048(12) -0.0079(10)
C46 0.0261(13) 0.0212(12) 0.0288(12) 0.0033(9) 0.0020(10) -0.0024(10)

loop_
_atom_type_symbol
_atom_type_description
_atom_type_scat_dispersion_real
_atom_type_scat_dispersion_imag
_atom_type_scat_source
C C 0.0181 0.0091 'International Tables Vol C Tables 4.2.6.8 and 6.1.1.4'
H H 0.0000 0.0000 'International Tables Vol C Tables 4.2.6.8 and 6.1.1.4'
N N 0.0311 0.0180 'International Tables Vol C Tables 4.2.6.8 and 6.1.1.4'
O O 0.0492 0.0322 'International Tables Vol C Tables 4.2.6.8 and 6.1.1.4'
S S 0.3331 0.5567 'International Tables Vol C Tables 4.2.6.8 and 6.1.1.4'

loop_
_geom_angle_atom_site_label_1
_geom_angle_atom_site_label_2
_geom_angle_atom_site_label_3
_geom_angle
_geom_angle_site_symmetry_1
_geom_angle_site_symmetry_3
_geom_angle_publ_flag
O4 S1 O5 115.70(12) . . ?
O4 S1 N1 111.74(12) . . ?
O5 S1 N1 109.99(12) . . ?
O4 S1 C42 110.93(12) . . ?
O5 S1 C42 111.69(12) . . ?
N1 S1 C42 94.92(11) . . ?
C3 O2 C4 115.8(2) . . ?
C17 O3 H3O 110.1(19) . . ?
C2 N1 S1 114.41(17) . . ?
C2 N1 H1N 112(2) . . ?
S1 N1 H1N 110(2) . . ?
C31 C1 C11 114.1(2) . . ?
C31 C1 C2 109.13(19) . . ?
C11 C1 C2 114.0(2) . . ?
C31 C1 H1 106.3 . . ?
C11 C1 H1 106.3 . . ?
C2 C1 H1 106.3 . . ?
N1 C2 C41 106.15(19) . . ?
N1 C2 C3 106.54(19) . . ?
C41 C2 C3 110.63(19) . . ?
N1 C2 C1 113.26(19) . . ?
C41 C2 C1 108.68(19) . . ?
C3 C2 C1 111.45(19) . . ?
O1 C3 O2 125.6(2) . . ?
O1 C3 C2 123.9(2) . . ?
O2 C3 C2 110.5(2) . . ?
O2 C4 C5 107.4(3) . . ?
O2 C4 H4A 110.2 . . ?
C5 C4 H4A 110.2 . . ?
O2 C4 H4B 110.2 . . ?
C5 C4 H4B 110.2 . . ?
H4A C4 H4B 108.5 . . ?
C4 C5 H5A 109.5 . . ?
C4 C5 H5B 109.5 . . ?
H5A C5 H5B 109.5 . . ?
C4 C5 H5C 109.5 . . ?
H5A C5 H5C 109.5 . . ?
H5B C5 H5C 109.5 . . ?
C12 C11 C16 119.1(2) . . ?
C12 C11 C1 120.6(2) . . ?
C16 C11 C1 120.3(2) . . ?
C13 C12 C11 121.4(3) . . ?
C13 C12 H12 119.3 . . ?
C11 C12 H12 119.3 . . ?
C14 C13 C12 119.4(3) . . ?
C14 C13 H13 120.3 . . ?
C12 C13 H13 120.3 . . ?
C15 C14 C13 120.0(3) . . ?
C15 C14 H14 120.0 . . ?
C13 C14 H14 120.0 . . ?
C14 C15 C16 121.6(3) . . ?
C14 C15 H15 119.2 . . ?
C16 C15 H15 119.2 . . ?
C15 C16 C11 118.4(3) . . ?
C15 C16 C17 117.7(2) . . ?
C11 C16 C17 123.9(2) . . ?
O3 C17 C16 112.6(2) . . ?
O3 C17 C18 109.2(2) . . ?
C16 C17 C18 112.8(2) . . ?
O3 C17 H17 107.3 . . ?
C16 C17 H17 107.3 . . ?
C18 C17 H17 107.3 . . ?
C23 C18 C19 119.0(3) . . ?
C23 C18 C17 121.5(3) . . ?
C19 C18 C17 119.6(3) . . ?
C20 C19 C18 120.4(3) . . ?
C20 C19 H19 119.8 . . ?
C18 C19 H19 119.8 . . ?
C21 C20 C19 120.6(3) . . ?
C21 C20 H20 119.7 . . ?
C19 C20 H20 119.7 . . ?
C20 C21 C22 119.1(3) . . ?
C20 C21 H21 120.5 . . ?
C22 C21 H21 120.5 . . ?
C21 C22 C23 120.7(3) . . ?
C21 C22 H22 119.6 . . ?
C23 C22 H22 119.6 . . ?
C18 C23 C22 120.3(3) . . ?
C18 C23 H23 119.9 . . ?
C22 C23 H23 119.9 . . ?
C36 C31 C32 118.4(2) . . ?
C36 C31 C1 122.6(2) . . ?
C32 C31 C1 118.9(2) . . ?
C33 C32 C31 120.7(3) . . ?
C33 C32 H32 119.6 . . ?
C31 C32 H32 119.6 . . ?
C34 C33 C32 120.1(3) . . ?
C34 C33 H33 120.0 . . ?
C32 C33 H33 120.0 . . ?
C35 C34 C33 119.5(3) . . ?
C35 C34 H34 120.3 . . ?
C33 C34 H34 120.3 . . ?
C34 C35 C36 120.5(3) . . ?
C34 C35 H35 119.8 . . ?
C36 C35 H35 119.8 . . ?
C31 C36 C35 120.8(3) . . ?
C31 C36 H36 119.6 . . ?
C35 C36 H36 119.6 . . ?
C42 C41 C46 118.4(2) . . ?
C42 C41 C2 114.1(2) . . ?
C46 C41 C2 127.4(2) . . ?
C43 C42 C41 123.7(2) . . ?
C43 C42 S1 126.1(2) . . ?
C41 C42 S1 110.27(19) . . ?
C42 C43 C44 117.7(2) . . ?
C42 C43 H43 121.2 . . ?
C44 C43 H43 121.2 . . ?
C43 C44 C45 119.5(3) . . ?
C43 C44 H44 120.3 . . ?
C45 C44 H44 120.3 . . ?
C46 C45 C44 122.4(3) . . ?
C46 C45 H45 118.8 . . ?
C44 C45 H45 118.8 . . ?
C45 C46 C41 118.3(3) . . ?
C45 C46 H46 120.8 . . ?
C41 C46 H46 120.8 . . ?

loop_
_geom_bond_atom_site_label_1
_geom_bond_atom_site_label_2
_geom_bond_distance
_geom_bond_site_symmetry_2
_geom_bond_publ_flag
S1 O4 1.4319(18) . ?
S1 O5 1.4412(19) . ?
S1 N1 1.646(2) . ?
S1 C42 1.751(2) . ?
O1 C3 1.198(3) . ?
O2 C3 1.325(3) . ?
O2 C4 1.462(3) . ?
O3 C17 1.427(3) . ?
O3 H3O 0.84(2) . ?
N1 C2 1.478(3) . ?
N1 H1N 0.89(2) . ?
C1 C31 1.522(3) . ?
C1 C11 1.524(3) . ?
C1 C2 1.589(3) . ?
C1 H1 1.0000 . ?
C2 C41 1.521(3) . ?
C2 C3 1.542(3) . ?
C4 C5 1.473(5) . ?
C4 H4A 0.9900 . ?
C4 H4B 0.9900 . ?
C5 H5A 0.9800 . ?
C5 H5B 0.9800 . ?
C5 H5C 0.9800 . ?
C11 C12 1.393(4) . ?
C11 C16 1.414(4) . ?
C12 C13 1.391(4) . ?
C12 H12 0.9500 . ?
C13 C14 1.384(5) . ?
C13 H13 0.9500 . ?
C14 C15 1.381(5) . ?
C14 H14 0.9500 . ?
C15 C16 1.398(4) . ?
C15 H15 0.9500 . ?
C16 C17 1.523(4) . ?
C17 C18 1.526(4) . ?
C17 H17 1.0000 . ?
C18 C23 1.378(5) . ?
C18 C19 1.396(4) . ?
C19 C20 1.386(4) . ?
C19 H19 0.9500 . ?
C20 C21 1.378(5) . ?
C20 H20 0.9500 . ?
C21 C22 1.383(5) . ?
C21 H21 0.9500 . ?
C22 C23 1.393(5) . ?
C22 H22 0.9500 . ?
C23 H23 0.9500 . ?
C31 C36 1.384(4) . ?
C31 C32 1.395(4) . ?
C32 C33 1.394(4) . ?
C32 H32 0.9500 . ?
C33 C34 1.382(6) . ?
C33 H33 0.9500 . ?
C34 C35 1.381(5) . ?
C34 H34 0.9500 . ?
C35 C36 1.389(4) . ?
C35 H35 0.9500 . ?
C36 H36 0.9500 . ?
C41 C42 1.386(3) . ?
C41 C46 1.393(3) . ?
C42 C43 1.379(4) . ?
C43 C44 1.388(4) . ?
C43 H43 0.9500 . ?
C44 C45 1.389(4) . ?
C44 H44 0.9500 . ?
C45 C46 1.386(4) . ?
C45 H45 0.9500 . ?
C46 H46 0.9500 . ?

loop_
_geom_torsion_atom_site_label_1
_geom_torsion_atom_site_label_2
_geom_torsion_atom_site_label_3
_geom_torsion_atom_site_label_4
_geom_torsion
_geom_torsion_site_symmetry_1
_geom_torsion_site_symmetry_2
_geom_torsion_site_symmetry_3
_geom_torsion_site_symmetry_4
_geom_torsion_publ_flag
O4 S1 N1 C2 114.67(18) . . . . ?
O5 S1 N1 C2 -115.41(18) . . . . ?
C42 S1 N1 C2 -0.19(19) . . . . ?
S1 N1 C2 C41 2.6(2) . . . . ?
S1 N1 C2 C3 120.53(18) . . . . ?
S1 N1 C2 C1 -116.60(19) . . . . ?
C31 C1 C2 N1 38.3(3) . . . . ?
C11 C1 C2 N1 -90.7(2) . . . . ?
C31 C1 C2 C41 -79.4(2) . . . . ?
C11 C1 C2 C41 151.61(19) . . . . ?
C31 C1 C2 C3 158.4(2) . . . . ?
C11 C1 C2 C3 29.4(3) . . . . ?
C4 O2 C3 O1 2.1(4) . . . . ?
C4 O2 C3 C2 -177.3(2) . . . . ?
N1 C2 C3 O1 2.1(3) . . . . ?
C41 C2 C3 O1 117.0(3) . . . . ?
C1 C2 C3 O1 -121.9(3) . . . . ?
N1 C2 C3 O2 -178.5(2) . . . . ?
C41 C2 C3 O2 -63.5(3) . . . . ?
C1 C2 C3 O2 57.5(3) . . . . ?
C3 O2 C4 C5 -168.1(3) . . . . ?
C31 C1 C11 C12 -80.4(3) . . . . ?
C2 C1 C11 C12 45.9(3) . . . . ?
C31 C1 C11 C16 98.9(3) . . . . ?
C2 C1 C11 C16 -134.7(2) . . . . ?
C16 C11 C12 C13 0.6(4) . . . . ?
C1 C11 C12 C13 180.0(2) . . . . ?
C11 C12 C13 C14 0.3(4) . . . . ?
C12 C13 C14 C15 -1.1(4) . . . . ?
C13 C14 C15 C16 0.9(4) . . . . ?
C14 C15 C16 C11 0.1(4) . . . . ?
C14 C15 C16 C17 -178.8(3) . . . . ?
C12 C11 C16 C15 -0.8(3) . . . . ?
C1 C11 C16 C15 179.8(2) . . . . ?
C12 C11 C16 C17 178.0(2) . . . . ?
C1 C11 C16 C17 -1.4(4) . . . . ?
C15 C16 C17 O3 -120.9(2) . . . . ?
C11 C16 C17 O3 60.4(3) . . . . ?
C15 C16 C17 C18 114.9(3) . . . . ?
C11 C16 C17 C18 -63.8(3) . . . . ?
O3 C17 C18 C23 16.4(3) . . . . ?
C16 C17 C18 C23 142.4(3) . . . . ?
O3 C17 C18 C19 -165.2(2) . . . . ?
C16 C17 C18 C19 -39.2(3) . . . . ?
C23 C18 C19 C20 -0.5(4) . . . . ?
C17 C18 C19 C20 -178.9(3) . . . . ?
C18 C19 C20 C21 -0.8(5) . . . . ?
C19 C20 C21 C22 1.3(5) . . . . ?
C20 C21 C22 C23 -0.6(5) . . . . ?
C19 C18 C23 C22 1.1(4) . . . . ?
C17 C18 C23 C22 179.6(3) . . . . ?
C21 C22 C23 C18 -0.6(5) . . . . ?
C11 C1 C31 C36 33.4(3) . . . . ?
C2 C1 C31 C36 -95.5(3) . . . . ?
C11 C1 C31 C32 -149.0(2) . . . . ?
C2 C1 C31 C32 82.1(3) . . . . ?
C36 C31 C32 C33 1.9(4) . . . . ?
C1 C31 C32 C33 -175.8(2) . . . . ?
C31 C32 C33 C34 -1.1(4) . . . . ?
C32 C33 C34 C35 -0.8(5) . . . . ?
C33 C34 C35 C36 1.8(5) . . . . ?
C32 C31 C36 C35 -1.0(4) . . . . ?
C1 C31 C36 C35 176.6(2) . . . . ?
C34 C35 C36 C31 -0.9(5) . . . . ?
N1 C2 C41 C42 -4.5(3) . . . . ?
C3 C2 C41 C42 -119.7(2) . . . . ?
C1 C2 C41 C42 117.6(2) . . . . ?
N1 C2 C41 C46 -179.9(2) . . . . ?
C3 C2 C41 C46 64.9(3) . . . . ?
C1 C2 C41 C46 -57.8(3) . . . . ?
C46 C41 C42 C43 1.4(4) . . . . ?
C2 C41 C42 C43 -174.4(2) . . . . ?
C46 C41 C42 S1 -179.64(19) . . . . ?
C2 C41 C42 S1 4.5(3) . . . . ?
O4 S1 C42 C43 60.8(2) . . . . ?
O5 S1 C42 C43 -69.8(2) . . . . ?
N1 S1 C42 C43 176.4(2) . . . . ?
O4 S1 C42 C41 -118.08(18) . . . . ?
O5 S1 C42 C41 111.24(19) . . . . ?
N1 S1 C42 C41 -2.55(19) . . . . ?
C41 C42 C43 C44 -1.3(4) . . . . ?
S1 C42 C43 C44 179.96(19) . . . . ?
C42 C43 C44 C45 0.1(4) . . . . ?
C43 C44 C45 C46 0.9(4) . . . . ?
C44 C45 C46 C41 -0.7(4) . . . . ?
C42 C41 C46 C45 -0.4(4) . . . . ?
C2 C41 C46 C45 174.8(2) . . . . ?
